data_7227876
loop_
_publ_author_name
'Vaz, Patr\'icia A. A. M.'
'Rocha, Jo\~ao'
'Silva, Artur M. S.'
'Guieu, Samuel'

_publ_section_title
;
 Halogen-bonded dimers and ribbons from the self-assembly of
 3-halobenzophenones
;
_journal_issue 16
_journal_name_full CrystEngComm
_journal_page_first 2202
_journal_paper_doi 10.1039/C7CE00260B
_journal_volume 19
_journal_year 2017
_chemical_formula_moiety 'C17 H19 Br N2 O'
_chemical_formula_sum 'C17 H19 Br N2 O'
_chemical_formula_weight 347.25
_chemical_name_common (3-bromo-4-(dimethylamino)phenyl)(4-(dimethylamino)phenyl)methanone
_chemical_name_systematic
;
(3-bromo-4-(dimethylamino)phenyl)(4-(dimethylamino)phenyl)methanone
;
_space_group_IT_number 2
_symmetry_cell_setting triclinic
_symmetry_space_group_name_Hall '-P 1'
_symmetry_space_group_name_H-M 'P -1'
_atom_sites_solution_hydrogens geom
_atom_sites_solution_primary direct
_atom_sites_solution_secondary difmap
_audit_creation_method SHELXL-97
_audit_update_record
;
2012-10-19 deposited with the CCDC.
2017-03-20 downloaded from the CCDC.
;
_cell_angle_alpha 66.683(2)
_cell_angle_beta 71.5110(10)
_cell_angle_gamma 67.1620(10)
_cell_formula_units_Z 2
_cell_length_a 9.6422(3)
_cell_length_b 9.6691(4)
_cell_length_c 10.1342(4)
_cell_measurement_reflns_used 5503
_cell_measurement_temperature 150(2)
_cell_measurement_theta_max 30.84
_cell_measurement_theta_min 2.72
_cell_volume 784.58(5)
_computing_cell_refinement 'Bruker SMART'
_computing_data_collection 'Bruker SMART'
_computing_data_reduction 'Bruker SAINT'
_computing_molecular_graphics 'PLATON (Spek, 2009)'
_computing_publication_material 'SHELXL-97 (Sheldrick, 2008)'
_computing_structure_refinement 'SHELXL-97 (Sheldrick, 2008)'
_computing_structure_solution 'SHELXS-97 (Sheldrick, 2008)'
_diffrn_ambient_temperature 150(2)
_diffrn_measured_fraction_theta_full 0.957
_diffrn_measured_fraction_theta_max 0.957
_diffrn_measurement_device_type ccd
_diffrn_measurement_method 'omega and phi scans'
_diffrn_radiation_monochromator graphite
_diffrn_radiation_source 'fine-focus sealed tube'
_diffrn_radiation_type MoK\a
_diffrn_radiation_wavelength 0.71073
_diffrn_reflns_av_R_equivalents 0.0250
_diffrn_reflns_av_sigmaI/netI 0.0336
_diffrn_reflns_limit_h_max 10
_diffrn_reflns_limit_h_min -14
_diffrn_reflns_limit_k_max 14
_diffrn_reflns_limit_k_min -13
_diffrn_reflns_limit_l_max 13
_diffrn_reflns_limit_l_min -14
_diffrn_reflns_number 13329
_diffrn_reflns_theta_full 31.15
_diffrn_reflns_theta_max 31.15
_diffrn_reflns_theta_min 2.23
_diffrn_standards_interval_count 0.5
_diffrn_standards_interval_time 30
_exptl_absorpt_coefficient_mu 2.620
_exptl_absorpt_correction_T_max 0.8178
_exptl_absorpt_correction_T_min 0.6792
_exptl_absorpt_correction_type multi-scan
_exptl_absorpt_process_details '(SADABS; Bruker, 2008)'
_exptl_crystal_colour yellow
_exptl_crystal_density_diffrn 1.470
_exptl_crystal_density_meas ?
_exptl_crystal_density_method 'not measured'
_exptl_crystal_description block
_exptl_crystal_F_000 356
_exptl_crystal_size_max 0.16
_exptl_crystal_size_mid 0.14
_exptl_crystal_size_min 0.08
_refine_diff_density_max 1.289
_refine_diff_density_min -0.340
_refine_diff_density_rms 0.075
_refine_ls_extinction_method none
_refine_ls_goodness_of_fit_ref 1.028
_refine_ls_hydrogen_treatment constr
_refine_ls_matrix_type full
_refine_ls_number_parameters 190
_refine_ls_number_reflns 4843
_refine_ls_number_restraints 0
_refine_ls_restrained_S_all 1.028
_refine_ls_R_factor_all 0.0542
_refine_ls_R_factor_gt 0.0386
_refine_ls_shift/su_max 0.002
_refine_ls_shift/su_mean 0.000
_refine_ls_structure_factor_coef Fsqd
_refine_ls_weighting_details 'calc w=1/[\s^2^(Fo^2^)+(0.0513P)^2^+0.3514P] where P=(Fo^2^+2Fc^2^)/3'
_refine_ls_weighting_scheme calc
_refine_ls_wR_factor_gt 0.0941
_refine_ls_wR_factor_ref 0.1007
_reflns_number_gt 3855
_reflns_number_total 4843
_reflns_threshold_expression >2\s(I)
_cod_data_source_file c7ce00260b2.cif
_cod_data_source_block sg365
_cod_depositor_comments
;
The following automatic conversions were performed:

'_exptl_crystal_density_meas' value 'not measured' was changed to '?'
- the value is perceived as not measured.

Automatic conversion script
Id: cif_fix_values 4973 2017-02-22 13:04:09Z antanas 

 Adding full bibliography for 7227876--7227881.cif.
;
_cod_original_sg_symbol_Hall -P1
_cod_original_sg_symbol_H-M P-1
_cod_database_code 7227876

loop_
_symmetry_equiv_pos_as_xyz
'x, y, z'
'-x, -y, -z'

loop_
_atom_site_label
_atom_site_type_symbol
_atom_site_fract_x
_atom_site_fract_y
_atom_site_fract_z
_atom_site_U_iso_or_equiv
_atom_site_adp_type
_atom_site_occupancy
_atom_site_symmetry_multiplicity
_atom_site_calc_flag
_atom_site_refinement_flags
Br1 Br 1.15896(3) 0.08128(3) 1.07974(2) 0.03996(9) Uani 1 1 d .
C8 C 0.6919(2) 0.5727(2) 0.6398(2) 0.0208(3) Uani 1 1 d .
C13 C 0.6091(2) 0.5925(2) 0.5386(2) 0.0231(4) Uani 1 1 d .
H13 H 0.6433 0.5170 0.4883 0.028 Uiso 1 1 calc R
C1 C 0.8183(2) 0.4252(2) 0.6777(2) 0.0229(4) Uani 1 1 d .
O1 O 0.82525(17) 0.30540(17) 0.65652(18) 0.0332(3) Uani 1 1 d .
N2 N 0.28609(19) 0.9457(2) 0.5699(2) 0.0276(4) Uani 1 1 d .
C9 C 0.6409(2) 0.6881(2) 0.7090(2) 0.0216(3) Uani 1 1 d .
H9 H 0.6983 0.6806 0.7737 0.026 Uiso 1 1 calc R
C12 C 0.4795(2) 0.7185(2) 0.5104(2) 0.0237(4) Uani 1 1 d .
H12 H 0.4284 0.7309 0.4384 0.028 Uiso 1 1 calc R
C4 C 1.1077(2) 0.2660(2) 0.9187(2) 0.0242(4) Uani 1 1 d .
N1 N 1.29369(19) 0.3697(2) 0.93780(18) 0.0265(3) Uani 1 1 d .
C11 C 0.4219(2) 0.8294(2) 0.5873(2) 0.0218(4) Uani 1 1 d .
C3 C 0.9945(2) 0.2794(2) 0.8544(2) 0.0233(4) Uani 1 1 d .
H3 H 0.9551 0.1933 0.8837 0.028 Uiso 1 1 calc R
C5 C 1.1755(2) 0.3868(2) 0.8742(2) 0.0220(4) Uani 1 1 d .
C6 C 1.1152(2) 0.5259(2) 0.7666(2) 0.0251(4) Uani 1 1 d .
H6 H 1.1561 0.6113 0.7349 0.030 Uiso 1 1 calc R
C7 C 0.9976(2) 0.5424(2) 0.7052(2) 0.0250(4) Uani 1 1 d .
H7 H 0.9578 0.6391 0.6343 0.030 Uiso 1 1 calc R
C10 C 0.5089(2) 0.8126(2) 0.6853(2) 0.0222(4) Uani 1 1 d .
H10 H 0.4758 0.8882 0.7353 0.027 Uiso 1 1 calc R
C2 C 0.9376(2) 0.4184(2) 0.7467(2) 0.0223(4) Uani 1 1 d .
C16 C 1.3237(3) 0.5154(3) 0.9141(2) 0.0356(5) Uani 1 1 d .
H16A H 1.4075 0.4909 0.9625 0.053 Uiso 1 1 calc R
H16C H 1.2311 0.5869 0.9550 0.053 Uiso 1 1 calc R
H16B H 1.3527 0.5662 0.8088 0.053 Uiso 1 1 calc R
C15 C 1.4384(2) 0.2464(3) 0.9114(3) 0.0394(5) Uani 1 1 d .
H15C H 1.5129 0.2442 0.9599 0.059 Uiso 1 1 calc R
H15B H 1.4790 0.2695 0.8059 0.059 Uiso 1 1 calc R
H15A H 1.4198 0.1435 0.9510 0.059 Uiso 1 1 calc R
C17 C 0.2223(2) 1.0532(2) 0.6559(3) 0.0325(5) Uani 1 1 d .
H17B H 0.1249 1.1283 0.6288 0.049 Uiso 1 1 calc R
H17A H 0.2943 1.1108 0.6368 0.049 Uiso 1 1 calc R
H17C H 0.2044 0.9931 0.7602 0.049 Uiso 1 1 calc R
C18 C 0.2101(3) 0.9720(3) 0.4556(3) 0.0388(5) Uani 1 1 d .
H18A H 0.1145 1.0593 0.4584 0.058 Uiso 1 1 calc R
H18B H 0.1869 0.8760 0.4711 0.058 Uiso 1 1 calc R
H18C H 0.2774 0.9987 0.3600 0.058 Uiso 1 1 calc R

loop_
_atom_site_aniso_label
_atom_site_aniso_U_11
_atom_site_aniso_U_22
_atom_site_aniso_U_33
_atom_site_aniso_U_23
_atom_site_aniso_U_13
_atom_site_aniso_U_12
Br1 0.04893(16) 0.03185(13) 0.03759(14) 0.00667(9) -0.02563(11) -0.01485(10)
C8 0.0190(8) 0.0212(8) 0.0209(8) -0.0064(7) -0.0053(6) -0.0039(6)
C13 0.0238(9) 0.0249(9) 0.0220(8) -0.0094(7) -0.0056(7) -0.0055(7)
C1 0.0224(9) 0.0219(8) 0.0237(9) -0.0073(7) -0.0067(7) -0.0041(7)
O1 0.0344(8) 0.0248(7) 0.0460(9) -0.0162(7) -0.0190(7) -0.0006(6)
N2 0.0226(8) 0.0236(8) 0.0335(9) -0.0088(7) -0.0104(7) 0.0001(6)
C9 0.0221(8) 0.0230(8) 0.0206(8) -0.0050(7) -0.0065(7) -0.0075(7)
C12 0.0241(9) 0.0252(9) 0.0225(8) -0.0062(7) -0.0089(7) -0.0059(7)
C4 0.0252(9) 0.0221(8) 0.0228(9) -0.0045(7) -0.0086(7) -0.0041(7)
N1 0.0225(8) 0.0332(9) 0.0247(8) -0.0074(7) -0.0067(6) -0.0092(7)
C11 0.0200(8) 0.0198(8) 0.0226(8) -0.0033(7) -0.0044(7) -0.0063(7)
C3 0.0249(9) 0.0203(8) 0.0260(9) -0.0078(7) -0.0071(7) -0.0058(7)
C5 0.0185(8) 0.0271(9) 0.0194(8) -0.0091(7) -0.0019(7) -0.0051(7)
C6 0.0238(9) 0.0252(9) 0.0260(9) -0.0062(7) -0.0047(7) -0.0092(7)
C7 0.0226(9) 0.0214(8) 0.0267(9) -0.0043(7) -0.0067(7) -0.0041(7)
C10 0.0224(8) 0.0206(8) 0.0245(9) -0.0091(7) -0.0047(7) -0.0052(7)
C2 0.0186(8) 0.0214(8) 0.0246(9) -0.0082(7) -0.0053(7) -0.0020(7)
C16 0.0362(11) 0.0466(13) 0.0296(10) -0.0068(9) -0.0062(9) -0.0235(10)
C15 0.0249(10) 0.0507(14) 0.0376(12) -0.0141(11) -0.0111(9) -0.0019(9)
C17 0.0253(10) 0.0261(10) 0.0402(12) -0.0122(9) -0.0044(9) -0.0016(8)
C18 0.0324(11) 0.0307(11) 0.0582(15) -0.0124(10) -0.0275(11) -0.0012(9)

loop_
_atom_type_symbol
_atom_type_description
_atom_type_scat_dispersion_real
_atom_type_scat_dispersion_imag
_atom_type_scat_source
C C 0.0033 0.0016 'International Tables Vol C Tables 4.2.6.8 and 6.1.1.4'
H H 0.0000 0.0000 'International Tables Vol C Tables 4.2.6.8 and 6.1.1.4'
N N 0.0061 0.0033 'International Tables Vol C Tables 4.2.6.8 and 6.1.1.4'
O O 0.0106 0.0060 'International Tables Vol C Tables 4.2.6.8 and 6.1.1.4'
Br Br -0.2901 2.4595 'International Tables Vol C Tables 4.2.6.8 and 6.1.1.4'

loop_
_geom_angle_atom_site_label_1
_geom_angle_atom_site_label_2
_geom_angle_atom_site_label_3
_geom_angle
C9 C8 C13 117.70(16)
C9 C8 C1 123.38(16)
C13 C8 C1 118.66(17)
C12 C13 C8 121.74(18)
C12 C13 H13 119.1
C8 C13 H13 119.1
O1 C1 C8 120.93(17)
O1 C1 C2 119.05(16)
C8 C1 C2 120.00(16)
C11 N2 C17 120.81(17)
C11 N2 C18 120.09(18)
C17 N2 C18 118.89(17)
C10 C9 C8 121.32(17)
C10 C9 H9 119.3
C8 C9 H9 119.3
C13 C12 C11 120.64(17)
C13 C12 H12 119.7
C11 C12 H12 119.7
C3 C4 C5 122.10(17)
C3 C4 Br1 116.58(14)
C5 C4 Br1 121.20(14)
C5 N1 C16 115.81(17)
C5 N1 C15 115.84(17)
C16 N1 C15 110.38(18)
N2 C11 C12 120.87(17)
N2 C11 C10 121.67(18)
C12 C11 C10 117.45(16)
C4 C3 C2 120.40(17)
C4 C3 H3 119.8
C2 C3 H3 119.8
C6 C5 N1 122.26(17)
C6 C5 C4 116.26(17)
N1 C5 C4 121.45(17)
C7 C6 C5 121.90(18)
C7 C6 H6 119.1
C5 C6 H6 119.1
C6 C7 C2 120.54(17)
C6 C7 H7 119.7
C2 C7 H7 119.7
C9 C10 C11 120.93(17)
C9 C10 H10 119.5
C11 C10 H10 119.5
C7 C2 C3 118.70(17)
C7 C2 C1 123.00(17)
C3 C2 C1 118.27(17)
N1 C16 H16A 109.5
N1 C16 H16C 109.5
H16A C16 H16C 109.5
N1 C16 H16B 109.5
H16A C16 H16B 109.5
H16C C16 H16B 109.5
N1 C15 H15C 109.5
N1 C15 H15B 109.5
H15C C15 H15B 109.5
N1 C15 H15A 109.5
H15C C15 H15A 109.5
H15B C15 H15A 109.5
N2 C17 H17B 109.5
N2 C17 H17A 109.5
H17B C17 H17A 109.5
N2 C17 H17C 109.5
H17B C17 H17C 109.5
H17A C17 H17C 109.5
N2 C18 H18A 109.5
N2 C18 H18B 109.5
H18A C18 H18B 109.5
N2 C18 H18C 109.5
H18A C18 H18C 109.5
H18B C18 H18C 109.5

loop_
_geom_bond_atom_site_label_1
_geom_bond_atom_site_label_2
_geom_bond_distance
Br1 C4 1.9015(18)
C8 C9 1.398(3)
C8 C13 1.404(3)
C8 C1 1.477(2)
C13 C12 1.377(3)
C13 H13 0.9500
C1 O1 1.233(2)
C1 C2 1.494(3)
N2 C11 1.363(2)
N2 C17 1.449(3)
N2 C18 1.451(3)
C9 C10 1.380(3)
C9 H9 0.9500
C12 C11 1.411(3)
C12 H12 0.9500
C4 C3 1.382(3)
C4 C5 1.408(3)
N1 C5 1.406(2)
N1 C16 1.460(3)
N1 C15 1.471(3)
C11 C10 1.418(3)
C3 C2 1.395(3)
C3 H3 0.9500
C5 C6 1.403(3)
C6 C7 1.389(3)
C6 H6 0.9500
C7 C2 1.390(3)
C7 H7 0.9500
C10 H10 0.9500
C16 H16A 0.9800
C16 H16C 0.9800
C16 H16B 0.9800
C15 H15C 0.9800
C15 H15B 0.9800
C15 H15A 0.9800
C17 H17B 0.9800
C17 H17A 0.9800
C17 H17C 0.9800
C18 H18A 0.9800
C18 H18B 0.9800
C18 H18C 0.9800
